data_1554950
loop_
_publ_author_name
'Danjo, Hiroshi'
'Hashimoto, Yuhki'
'Kidena, Yuki'
'Nogamine, Ayumi'
'Katagiri, Kosuke'
'Kawahata, Masatoshi'
'Miyazawa, Toshifumi'
'Yamaguchi, Kentaro'

_publ_section_title
;
 Nestable Tetrakis(spiroborate) Nanocycles.
;
_journal_issue 9
_journal_name_full 'Organic letters'
_journal_page_first 2154
_journal_page_last 2157
_journal_paper_doi 10.1021/acs.orglett.5b00747
_journal_volume 17
_journal_year 2015
_chemical_formula_sum 'C152.5 H199 B4 N7 O23'
_chemical_formula_weight 2541.42
_space_group_crystal_system monoclinic
_space_group_IT_number 14
_space_group_name_Hall '-P 2ybc'
_space_group_name_H-M_alt 'P 1 21/c 1'
_atom_sites_solution_hydrogens geom
_audit_creation_method SHELXL-2014/7
_cell_angle_alpha 90
_cell_angle_beta 98.94(3)
_cell_angle_gamma 90
_cell_formula_units_Z 2
_cell_length_a 11.705(2)
_cell_length_b 28.512(6)
_cell_length_c 22.406(5)
_cell_measurement_reflns_used 6555
_cell_measurement_temperature 100(2)
_cell_measurement_theta_max 24.528
_cell_measurement_theta_min 1.608
_cell_volume 7387(3)
_computing_cell_refinement HKL2000
_computing_data_collection HKL2000
_computing_data_reduction HKL2000
_computing_molecular_graphics 'Ortep-3 for Windows'
_computing_publication_material Yadokari-XG
_computing_structure_refinement 'SHELXL-2014/7 (Sheldrick, 2014)'
_computing_structure_solution SHELXS-97
_diffrn_ambient_temperature 100(2)
_diffrn_measured_fraction_theta_full 0.742
_diffrn_measured_fraction_theta_max 0.742
_diffrn_measurement_device_type 'MX225HE (Rayonix)'
_diffrn_measurement_method '\w scans'
_diffrn_radiation_type synchrotron
_diffrn_radiation_wavelength 0.800
_diffrn_reflns_av_R_equivalents 0.0289
_diffrn_reflns_av_unetI/netI 0.0160
_diffrn_reflns_Laue_measured_fraction_full 0.742
_diffrn_reflns_Laue_measured_fraction_max 0.742
_diffrn_reflns_limit_h_max 12
_diffrn_reflns_limit_h_min -4
_diffrn_reflns_limit_k_max 26
_diffrn_reflns_limit_k_min -12
_diffrn_reflns_limit_l_max 21
_diffrn_reflns_limit_l_min -21
_diffrn_reflns_number 6555
_diffrn_reflns_point_group_measured_fraction_full 0.742
_diffrn_reflns_point_group_measured_fraction_max 0.742
_diffrn_reflns_theta_full 24.528
_diffrn_reflns_theta_max 24.528
_diffrn_reflns_theta_min 1.608
_diffrn_source 'SPring-8 BL38B1 beamline'
_exptl_absorpt_coefficient_mu 0.097
_exptl_absorpt_correction_type none
_exptl_crystal_colour orange
_exptl_crystal_density_diffrn 1.143
_exptl_crystal_description plate
_exptl_crystal_F_000 2734
_exptl_crystal_size_max 0.45
_exptl_crystal_size_mid 0.10
_exptl_crystal_size_min 0.03
_refine_diff_density_max 0.667
_refine_diff_density_min -0.258
_refine_diff_density_rms 0.064
_refine_ls_extinction_coef 0.044(14)
_refine_ls_extinction_expression Fc^*^=kFc[1+0.001xFc^2^\l^3^/sin(2\q)]^-1/4^
_refine_ls_extinction_method 'SHELXL-2014/7 (Sheldrick 2014'
_refine_ls_goodness_of_fit_ref 2.579
_refine_ls_hydrogen_treatment constr
_refine_ls_matrix_type full
_refine_ls_number_parameters 868
_refine_ls_number_reflns 6416
_refine_ls_number_restraints 89
_refine_ls_restrained_S_all 2.617
_refine_ls_R_factor_all 0.1905
_refine_ls_R_factor_gt 0.1828
_refine_ls_shift/su_max 0.000
_refine_ls_shift/su_mean 0.000
_refine_ls_structure_factor_coef Fsqd
_refine_ls_weighting_details 'w=1/[\s^2^(Fo^2^)+(0.2000P)^2^] where P=(Fo^2^+2Fc^2^)/3'
_refine_ls_weighting_scheme calc
_refine_ls_wR_factor_gt 0.4757
_refine_ls_wR_factor_ref 0.5029
_reflns_Friedel_coverage 0.000
_reflns_number_gt 5228
_reflns_number_total 6416
_reflns_threshold_expression 'I > 2\s(I)'
_cod_data_source_file ol5b00747_si_002.cif
_cod_data_source_block 14B02kdn_01
_cod_original_sg_symbol_H-M 'P 21/c'
_cod_original_formula_sum 'C152.50 H199 B4 N7 O23'
_cod_database_code 1554950
_shelx_shelxl_version_number 2014/7
_shelx_space_group_comment
;
The symmetry employed for this shelxl refinement is uniquely defined
by the following loop, which should always be used as a source of
symmetry information in preference to the above space-group names.
They are only intended as comments.
;

loop_
_space_group_symop_operation_xyz
'x, y, z'
'-x, y+1/2, -z+1/2'
'-x, -y, -z'
'x, -y-1/2, z-1/2'

loop_
_atom_site_label
_atom_site_type_symbol
_atom_site_fract_x
_atom_site_fract_y
_atom_site_fract_z
_atom_site_U_iso_or_equiv
_atom_site_adp_type
_atom_site_occupancy
_atom_site_site_symmetry_order
_atom_site_calc_flag
_atom_site_refinement_flags_posn
_atom_site_refinement_flags_adp
_atom_site_refinement_flags_occupancy
C1 C 0.6813(8) 0.1363(3) 0.1403(4) 0.233(3) Uani 1 1 d . . .
C2 C 0.6191(7) 0.1522(3) 0.1820(4) 0.225(2) Uani 1 1 d . . .
C3 C 0.5736(7) 0.1975(3) 0.1843(4) 0.226(2) Uani 1 1 d . . .
C4 C 0.5873(7) 0.2297(3) 0.1409(4) 0.231(2) Uani 1 1 d . . .
H1 H 0.5579 0.2600 0.1422 0.277 Uiso 1 1 calc R U .
C5 C 0.6478(7) 0.2157(3) 0.0938(4) 0.226(2) Uani 1 1 d . . .
C6 C 0.6628(8) 0.2472(3) 0.0461(4) 0.241(3) Uani 1 1 d . . .
H2 H 0.6334 0.2775 0.0467 0.289 Uiso 1 1 calc R U .
C7 C 0.7177(9) 0.2344(4) 0.0010(5) 0.253(3) Uani 1 1 d . . .
H3 H 0.7283 0.2562 -0.0286 0.303 Uiso 1 1 calc R U .
C8 C 0.7602(8) 0.1883(4) -0.0026(4) 0.242(3) Uani 1 1 d . . .
H4 H 0.7963 0.1794 -0.0350 0.291 Uiso 1 1 calc R U .
C9 C 0.7473(7) 0.1568(3) 0.0424(4) 0.235(3) Uani 1 1 d . . .
H5 H 0.7755 0.1265 0.0399 0.282 Uiso 1 1 calc R U .
C10 C 0.6942(7) 0.1686(3) 0.0910(4) 0.226(2) Uani 1 1 d . . .
C11 C 0.7319(7) 0.0884(3) 0.1422(3) 0.225(2) Uani 1 1 d . . .
C12 C 0.6615(7) 0.0498(3) 0.1511(3) 0.231(2) Uani 1 1 d . . .
H6 H 0.5846 0.0543 0.1556 0.277 Uiso 1 1 calc R U .
C13 C 0.7079(7) 0.0051(3) 0.1532(3) 0.230(2) Uani 1 1 d . . .
H7 H 0.6618 -0.0200 0.1611 0.276 Uiso 1 1 calc R U .
C14 C 0.8200(8) -0.0038(3) 0.1439(4) 0.235(3) Uani 1 1 d . . .
C15 C 0.8896(8) 0.0350(3) 0.1373(4) 0.235(3) Uani 1 1 d . . .
H8 H 0.9668 0.0306 0.1333 0.283 Uiso 1 1 calc R U .
C16 C 0.8452(8) 0.0794(3) 0.1367(4) 0.236(3) Uani 1 1 d . . .
H9 H 0.8937 0.1046 0.1323 0.283 Uiso 1 1 calc R U .
C17 C 0.8661(7) -0.0538(3) 0.1451(4) 0.234(3) Uani 1 1 d . . .
C18 C 0.8661(8) -0.0811(3) 0.1934(4) 0.231(3) Uani 1 1 d . . .
C19 C 0.9102(7) -0.1276(3) 0.1981(4) 0.230(2) Uani 1 1 d . . .
C20 C 0.9493(8) -0.1484(3) 0.1501(5) 0.242(3) Uani 1 1 d . . .
H10 H 0.9776 -0.1789 0.1523 0.291 Uiso 1 1 calc R U .
C21 C 0.9445(8) -0.1203(4) 0.0952(5) 0.244(3) Uani 1 1 d . . .
C22 C 0.9788(9) -0.1408(4) 0.0437(6) 0.258(3) Uani 1 1 d . . .
H11 H 1.0048 -0.1717 0.0452 0.310 Uiso 1 1 calc R U .
C23 C 0.9741(9) -0.1159(4) -0.0085(5) 0.257(3) Uani 1 1 d . . .
H12 H 0.9986 -0.1293 -0.0422 0.309 Uiso 1 1 calc R U .
C24 C 0.9319(9) -0.0697(4) -0.0109(5) 0.260(3) Uani 1 1 d . . .
H13 H 0.9278 -0.0527 -0.0466 0.312 Uiso 1 1 calc R U .
C25 C 0.8973(8) -0.0499(4) 0.0376(5) 0.246(3) Uani 1 1 d . . .
H14 H 0.8683 -0.0195 0.0345 0.295 Uiso 1 1 calc R U .
C26 C 0.9034(7) -0.0735(3) 0.0929(4) 0.235(3) Uani 1 1 d . . .
C27 C 0.4176(8) 0.1350(3) 0.3347(4) 0.227(2) Uani 1 1 d . . .
C28 C 0.5230(7) 0.1506(3) 0.3682(4) 0.220(2) Uani 1 1 d . . .
C29 C 0.5419(7) 0.1505(3) 0.4300(4) 0.224(2) Uani 1 1 d . . .
H15 H 0.6134 0.1590 0.4515 0.268 Uiso 1 1 calc R U .
C30 C 0.4510(7) 0.1372(3) 0.4600(4) 0.223(2) Uani 1 1 d . . .
C31 C 0.4677(9) 0.1380(3) 0.5269(4) 0.229(2) Uani 1 1 d . . .
C32 C 0.3680(7) 0.1279(3) 0.5575(4) 0.223(2) Uani 1 1 d . . .
C33 C 0.3804(8) 0.1345(3) 0.6206(4) 0.230(2) Uani 1 1 d . . .
H16 H 0.4506 0.1444 0.6421 0.276 Uiso 1 1 calc R U .
C34 C 0.2883(8) 0.1261(3) 0.6497(4) 0.227(2) Uani 1 1 d . . .
C35 C 0.1824(8) 0.1114(3) 0.6166(4) 0.231(2) Uani 1 1 d . . .
C36 C 0.1658(7) 0.1055(3) 0.5538(4) 0.228(2) Uani 1 1 d . . .
H17 H 0.0952 0.0959 0.5325 0.273 Uiso 1 1 calc R U .
C37 C 0.2611(7) 0.1148(3) 0.5246(4) 0.222(2) Uani 1 1 d . . .
C38 C 0.2454(7) 0.1105(3) 0.4591(4) 0.226(2) Uani 1 1 d . . .
C39 C 0.3431(7) 0.1231(3) 0.4256(4) 0.222(2) Uani 1 1 d . . .
C40 C 0.3255(7) 0.1218(3) 0.3639(4) 0.225(2) Uani 1 1 d . . .
H18 H 0.2550 0.1124 0.3421 0.270 Uiso 1 1 calc R U .
O1 O 0.5958(5) 0.12711(19) 0.2306(3) 0.2346(18) Uani 1 1 d . . .
O2 O 0.5211(5) 0.20276(19) 0.2325(3) 0.2390(18) Uani 1 1 d . . .
O3 O 0.8287(5) -0.06980(19) 0.2459(3) 0.2409(19) Uani 1 1 d . . .
O4 O 0.9000(5) -0.1462(2) 0.2520(3) 0.2433(19) Uani 1 1 d . . .
O5 O 0.4187(5) 0.13835(19) 0.2748(2) 0.2340(18) Uani 1 1 d . . .
O6 O 0.5950(5) 0.16386(18) 0.3304(2) 0.2304(17) Uani 1 1 d . . .
O7 O 0.5633(6) 0.1457(2) 0.5564(3) 0.2425(18) Uani 1 1 d . . .
O8 O 0.2798(5) 0.12884(18) 0.7083(3) 0.2335(18) Uani 1 1 d . . .
O9 O 0.1027(5) 0.10340(19) 0.6535(3) 0.2413(18) Uani 1 1 d . . .
O10 O 0.1537(6) 0.0971(2) 0.4296(3) 0.2475(19) Uani 1 1 d . . .
B1 B 0.5348(10) 0.1579(4) 0.2679(5) 0.232(3) Uani 1 1 d . . .
B2 B 0.1616(10) 0.1129(4) 0.7152(5) 0.236(3) Uani 1 1 d . . .
C1A C -0.1418(13) 0.3960(5) 0.8543(6) 0.343(9) Uani 1 1 d D . .
H37 H -0.2023 0.3819 0.8735 0.412 Uiso 1 1 calc R U .
H38 H -0.0731 0.3944 0.8847 0.412 Uiso 1 1 calc R U .
C2A C -0.1163(12) 0.3541(11) 0.8073(7) 0.48(2) Uani 1 1 d D . .
H39 H -0.1888 0.3465 0.7819 0.579 Uiso 1 1 calc R U .
H40 H -0.0652 0.3668 0.7811 0.579 Uiso 1 1 calc R U .
C3A C -0.061(4) 0.3068(9) 0.8356(17) 0.54(3) Uani 1 1 d . U .
H41 H -0.1063 0.2924 0.8635 0.647 Uiso 1 1 calc R U .
H42 H 0.0187 0.3105 0.8547 0.647 Uiso 1 1 calc R U .
C4A C -0.074(5) 0.2778(13) 0.768(2) 0.63(3) Uani 1 1 d D U .
H134 H -0.0438 0.2466 0.7743 0.946 Uiso 1 1 calc R U .
H135 H -0.1535 0.2764 0.7499 0.946 Uiso 1 1 calc R U .
H136 H -0.0305 0.2942 0.7412 0.946 Uiso 1 1 calc R U .
C11A C -0.1388(16) 0.4723(5) 0.9141(7) 0.374(12) Uani 1 1 d D . .
H19 H -0.1314 0.5059 0.9093 0.449 Uiso 1 1 calc R U .
H20 H -0.0661 0.4599 0.9348 0.449 Uiso 1 1 calc R U .
C12A C -0.2490(15) 0.4593(8) 0.9520(8) 0.387(12) Uani 1 1 d D . .
H21 H -0.3214 0.4734 0.9335 0.465 Uiso 1 1 calc R U .
H22 H -0.2590 0.4258 0.9564 0.465 Uiso 1 1 calc R U .
C13A C -0.1978(15) 0.4838(6) 1.0147(5) 0.313(5) Uani 1 1 d . . .
H23 H -0.1322 0.4671 1.0365 0.375 Uiso 1 1 calc R U .
H24 H -0.1779 0.5165 1.0098 0.375 Uiso 1 1 calc R U .
C14A C -0.307(2) 0.4778(9) 1.0427(12) 0.421(14) Uani 1 1 d . . .
H25 H -0.2949 0.4908 1.0827 0.632 Uiso 1 1 calc R U .
H26 H -0.3699 0.4938 1.0185 0.632 Uiso 1 1 calc R U .
H27 H -0.3248 0.4451 1.0447 0.632 Uiso 1 1 calc R U .
C21A C -0.2939(11) 0.4500(5) 0.8249(5) 0.289(4) Uani 1 1 d . . .
H28 H -0.2961 0.4360 0.7853 0.346 Uiso 1 1 calc R U .
H29 H -0.3394 0.4303 0.8475 0.346 Uiso 1 1 calc R U .
C22A C -0.347(2) 0.4935(4) 0.8174(5) 0.360(11) Uani 1 1 d . . .
H30 H -0.2991 0.5124 0.7951 0.432 Uiso 1 1 calc R U .
H31 H -0.3401 0.5071 0.8574 0.432 Uiso 1 1 calc R U .
C23A C -0.4718(10) 0.5019(7) 0.7876(5) 0.299(6) Uani 1 1 d . . .
H32 H -0.4776 0.4865 0.7487 0.359 Uiso 1 1 calc R U .
H33 H -0.5177 0.4831 0.8111 0.359 Uiso 1 1 calc R U .
C24A C -0.532(2) 0.5413(7) 0.7761(8) 0.357(9) Uani 1 1 d . . .
H34 H -0.6091 0.5338 0.7567 0.535 Uiso 1 1 calc R U .
H35 H -0.5361 0.5575 0.8132 0.535 Uiso 1 1 calc R U .
H36 H -0.4953 0.5609 0.7500 0.535 Uiso 1 1 calc R U .
C31A C -0.0922(12) 0.4730(5) 0.8115(7) 0.301(5) Uani 1 1 d . . .
H46 H -0.1019 0.4554 0.7740 0.362 Uiso 1 1 calc R U .
H47 H -0.1202 0.5045 0.8020 0.362 Uiso 1 1 calc R U .
C32A C 0.0211(16) 0.4754(7) 0.8331(8) 0.376(10) Uani 1 1 d . . .
H48 H 0.0461 0.4450 0.8496 0.451 Uiso 1 1 calc R U .
H49 H 0.0322 0.4977 0.8661 0.451 Uiso 1 1 calc R U .
C33A C 0.106(2) 0.4906(7) 0.7838(7) 0.351(7) Uani 1 1 d . . .
H50 H 0.1670 0.4679 0.7825 0.422 Uiso 1 1 calc R U .
H51 H 0.0621 0.4944 0.7435 0.422 Uiso 1 1 calc R U .
C34A C 0.154(3) 0.5384(9) 0.811(2) 0.55(3) Uani 1 1 d . . .
H131 H 0.2054 0.5514 0.7857 0.831 Uiso 1 1 calc R U .
H132 H 0.0908 0.5597 0.8122 0.831 Uiso 1 1 calc R U .
H133 H 0.1947 0.5336 0.8508 0.831 Uiso 1 1 calc R U .
N1A N -0.1731(9) 0.4492(3) 0.8559(4) 0.292(4) Uani 1 1 d D . .
C1B C 0.3994(13) 0.3551(4) 1.3850(5) 0.287(5) Uani 1 1 d . . .
H55 H 0.4098 0.3731 1.3495 0.344 Uiso 1 1 calc R U .
H56 H 0.3224 0.3618 1.3937 0.344 Uiso 1 1 calc R U .
C2B C 0.4860(18) 0.3716(6) 1.4372(6) 0.351(8) Uani 1 1 d . . .
H57 H 0.5634 0.3702 1.4268 0.422 Uiso 1 1 calc R U .
H58 H 0.4835 0.3516 1.4720 0.422 Uiso 1 1 calc R U .
C3B C 0.456(3) 0.4219(8) 1.4516(12) 0.56(2) Uani 1 1 d . U .
H59 H 0.4540 0.4411 1.4158 0.667 Uiso 1 1 calc R U .
H60 H 0.3798 0.4227 1.4636 0.667 Uiso 1 1 calc R U .
C4B C 0.543(4) 0.4410(12) 1.5011(15) 0.64(3) Uani 1 1 d . U .
H128 H 0.5223 0.4727 1.5096 0.959 Uiso 1 1 calc R U .
H129 H 0.5437 0.4222 1.5367 0.959 Uiso 1 1 calc R U .
H130 H 0.6177 0.4406 1.4890 0.959 Uiso 1 1 calc R U .
C11B C 0.3908(16) 0.2718(5) 1.4224(6) 0.329(7) Uani 1 1 d . . .
H64 H 0.4543 0.2780 1.4548 0.395 Uiso 1 1 calc R U .
H65 H 0.3976 0.2394 1.4103 0.395 Uiso 1 1 calc R U .
C12B C 0.2796(19) 0.2768(6) 1.4478(8) 0.367(10) Uani 1 1 d . . .
H66 H 0.2157 0.2638 1.4198 0.441 Uiso 1 1 calc R U .
H67 H 0.2637 0.3096 1.4544 0.441 Uiso 1 1 calc R U .
C13B C 0.295(3) 0.2492(6) 1.5091(11) 0.47(2) Uani 1 1 d . . .
H68 H 0.3006 0.2160 1.5001 0.567 Uiso 1 1 calc R U .
H69 H 0.3683 0.2584 1.5325 0.567 Uiso 1 1 calc R U .
C14B C 0.217(4) 0.2541(9) 1.5426(13) 0.52(3) Uani 1 1 d . . .
H88 H 0.2363 0.2355 1.5785 0.774 Uiso 1 1 calc R U .
H89 H 0.2118 0.2865 1.5535 0.774 Uiso 1 1 calc R U .
H90 H 0.1438 0.2439 1.5210 0.774 Uiso 1 1 calc R U .
C21B C 0.3094(10) 0.2934(3) 1.3180(5) 0.255(3) Uani 1 1 d . . .
H73 H 0.3249 0.3124 1.2842 0.306 Uiso 1 1 calc R U .
H74 H 0.2389 0.3054 1.3300 0.306 Uiso 1 1 calc R U .
C22B C 0.2828(16) 0.2409(4) 1.2930(8) 0.327(8) Uani 1 1 d . . .
H75 H 0.2421 0.2237 1.3206 0.392 Uiso 1 1 calc R U .
H76 H 0.3551 0.2247 1.2909 0.392 Uiso 1 1 calc R U .
C23B C 0.2044(12) 0.2420(4) 1.2260(9) 0.338(8) Uani 1 1 d . . .
H77 H 0.1383 0.2625 1.2261 0.406 Uiso 1 1 calc R U .
H78 H 0.2498 0.2537 1.1965 0.406 Uiso 1 1 calc R U .
C24B C 0.164(2) 0.1918(7) 1.2103(8) 0.377(9) Uani 1 1 d . . .
H91 H 0.1174 0.1914 1.1710 0.565 Uiso 1 1 calc R U .
H92 H 0.2300 0.1719 1.2102 0.565 Uiso 1 1 calc R U .
H93 H 0.1189 0.1807 1.2398 0.565 Uiso 1 1 calc R U .
C31B C 0.5241(10) 0.2923(4) 1.3527(5) 0.261(3) Uani 1 1 d . . .
H79 H 0.5822 0.2989 1.3875 0.313 Uiso 1 1 calc R U .
H80 H 0.5283 0.2590 1.3443 0.313 Uiso 1 1 calc R U .
C32B C 0.5556(11) 0.3187(5) 1.2995(6) 0.286(4) Uani 1 1 d . . .
H81 H 0.5511 0.3522 1.3064 0.344 Uiso 1 1 calc R U .
H82 H 0.5022 0.3109 1.2633 0.344 Uiso 1 1 calc R U .
C33B C 0.6785(15) 0.3054(7) 1.2915(10) 0.348(8) Uani 1 1 d . . .
H83 H 0.7253 0.3038 1.3311 0.417 Uiso 1 1 calc R U .
H84 H 0.6764 0.2741 1.2743 0.417 Uiso 1 1 calc R U .
C34B C 0.7336(19) 0.3345(9) 1.2559(17) 0.469(18) Uani 1 1 d . . .
H94 H 0.8098 0.3227 1.2541 0.704 Uiso 1 1 calc R U .
H95 H 0.6901 0.3357 1.2159 0.704 Uiso 1 1 calc R U .
H96 H 0.7391 0.3655 1.2730 0.704 Uiso 1 1 calc R U .
N1B N 0.4065(10) 0.3023(3) 1.3699(4) 0.276(3) Uani 1 1 d . . .
C1SA C -0.0990(17) 0.3260(7) 1.0301(8) 0.395(10) Uani 0.86(2) 1 d D U P
H111 H -0.0628 0.3019 1.0121 0.474 Uiso 0.86(2) 1 calc R U P
C2SA C -0.1598(18) 0.3540(10) 1.1216(14) 0.468(15) Uani 0.86(2) 1 d D U P
H112 H -0.1528 0.3443 1.1631 0.701 Uiso 0.86(2) 1 calc R U P
H113 H -0.1250 0.3843 1.1195 0.701 Uiso 0.86(2) 1 calc R U P
H114 H -0.2401 0.3556 1.1044 0.701 Uiso 0.86(2) 1 calc R U P
C3SA C -0.051(2) 0.2799(6) 1.1160(9) 0.395(12) Uani 0.86(2) 1 d D U P
H115 H -0.0578 0.2795 1.1582 0.592 Uiso 0.86(2) 1 calc R U P
H116 H -0.0889 0.2529 1.0965 0.592 Uiso 0.86(2) 1 calc R U P
H117 H 0.0294 0.2794 1.1117 0.592 Uiso 0.86(2) 1 calc R U P
N1SA N -0.1030(10) 0.3212(4) 1.0890(6) 0.307(6) Uani 0.86(2) 1 d D U P
O1SA O -0.1349(9) 0.3561(5) 0.9994(6) 0.346(7) Uani 0.86(2) 1 d D U P
C1SB C 0.2155(15) 0.4697(6) 0.6461(10) 0.245(7) Uani 0.478(18) 1 d D U P
H121 H 0.1493 0.4816 0.6586 0.294 Uiso 0.478(18) 1 calc R U P
C2SB C 0.337(3) 0.4063(10) 0.6202(14) 0.40(2) Uani 0.478(18) 1 d D U P
H122 H 0.3559 0.3745 0.6319 0.607 Uiso 0.478(18) 1 calc R U P
H123 H 0.3050 0.4073 0.5781 0.607 Uiso 0.478(18) 1 calc R U P
H124 H 0.4062 0.4251 0.6271 0.607 Uiso 0.478(18) 1 calc R U P
C3SB C 0.176(2) 0.3919(8) 0.6740(14) 0.303(11) Uani 0.478(18) 1 d D U P
H125 H 0.2115 0.3615 0.6791 0.454 Uiso 0.478(18) 1 calc R U P
H126 H 0.1549 0.4021 0.7117 0.454 Uiso 0.478(18) 1 calc R U P
H127 H 0.1081 0.3902 0.6440 0.454 Uiso 0.478(18) 1 calc R U P
N1SB N 0.255(2) 0.4243(8) 0.6552(13) 0.338(12) Uani 0.478(18) 1 d D U P
O1SB O 0.278(2) 0.4907(12) 0.6202(9) 0.440(18) Uani 0.478(18) 1 d D U P

loop_
_atom_site_aniso_label
_atom_site_aniso_U_11
_atom_site_aniso_U_22
_atom_site_aniso_U_33
_atom_site_aniso_U_23
_atom_site_aniso_U_13
_atom_site_aniso_U_12
C1 0.229(6) 0.245(7) 0.226(6) 0.013(5) 0.037(5) -0.002(5)
C2 0.222(5) 0.232(7) 0.220(6) 0.006(5) 0.036(5) 0.002(5)
C3 0.221(5) 0.232(7) 0.225(6) 0.001(5) 0.030(4) 0.018(5)
C4 0.235(6) 0.223(6) 0.233(6) 0.009(5) 0.032(5) 0.011(4)
C5 0.224(5) 0.216(6) 0.235(6) 0.015(5) 0.029(5) 0.004(4)
C6 0.246(6) 0.230(6) 0.246(7) 0.010(5) 0.038(6) 0.011(5)
C7 0.253(7) 0.267(9) 0.245(7) 0.027(6) 0.057(6) 0.009(6)
C8 0.234(6) 0.250(8) 0.239(6) 0.012(6) 0.029(5) 0.016(5)
C9 0.229(6) 0.237(6) 0.241(6) 0.019(6) 0.039(5) 0.004(4)
C10 0.227(5) 0.230(7) 0.222(6) 0.003(5) 0.036(5) -0.001(4)
C11 0.228(6) 0.209(6) 0.235(5) 0.006(4) 0.029(4) 0.004(5)
C12 0.228(5) 0.229(6) 0.238(6) 0.011(4) 0.042(4) 0.009(5)
C13 0.228(6) 0.240(7) 0.224(5) 0.003(4) 0.040(4) 0.002(5)
C14 0.249(7) 0.228(7) 0.232(6) 0.001(4) 0.047(5) 0.008(6)
C15 0.235(6) 0.229(7) 0.247(6) 0.017(4) 0.051(5) 0.004(6)
C16 0.232(7) 0.220(7) 0.261(7) 0.011(4) 0.051(5) 0.004(5)
C17 0.230(6) 0.231(7) 0.251(7) 0.002(6) 0.067(5) 0.006(5)
C18 0.242(6) 0.232(7) 0.229(6) 0.010(5) 0.064(5) -0.001(5)
C19 0.228(6) 0.224(7) 0.239(7) 0.016(5) 0.045(5) 0.013(5)
C20 0.240(6) 0.221(6) 0.277(8) 0.010(6) 0.075(6) 0.010(4)
C21 0.236(6) 0.238(7) 0.269(8) 0.010(6) 0.071(5) 0.003(5)
C22 0.256(7) 0.259(8) 0.274(8) -0.009(7) 0.082(7) -0.001(6)
C23 0.280(8) 0.246(8) 0.258(8) -0.002(6) 0.078(6) 0.005(6)
C24 0.266(8) 0.255(9) 0.268(9) 0.017(6) 0.067(6) -0.008(6)
C25 0.254(7) 0.249(7) 0.245(7) 0.006(6) 0.070(6) 0.005(5)
C26 0.226(6) 0.238(7) 0.247(7) 0.003(6) 0.049(5) -0.001(5)
C27 0.233(7) 0.223(5) 0.222(6) 0.008(4) 0.028(5) 0.000(4)
C28 0.231(6) 0.212(5) 0.216(6) 0.004(4) 0.037(5) -0.003(4)
C29 0.222(6) 0.219(5) 0.225(6) 0.001(4) 0.021(5) -0.007(4)
C30 0.226(6) 0.219(5) 0.221(6) 0.014(4) 0.028(5) -0.003(4)
C31 0.226(6) 0.224(6) 0.233(7) 0.005(4) 0.020(6) -0.013(4)
C32 0.227(6) 0.218(5) 0.223(6) 0.009(4) 0.029(5) -0.003(4)
C33 0.234(6) 0.220(5) 0.233(7) 0.006(4) 0.025(5) -0.006(4)
C34 0.231(7) 0.222(5) 0.229(7) 0.005(4) 0.034(6) -0.009(4)
C35 0.240(7) 0.221(5) 0.234(7) 0.019(4) 0.044(6) 0.008(5)
C36 0.222(6) 0.219(5) 0.239(7) 0.017(4) 0.027(5) -0.002(4)
C37 0.224(6) 0.216(5) 0.223(6) 0.006(4) 0.028(5) 0.000(4)
C38 0.207(5) 0.223(5) 0.241(7) 0.017(4) 0.015(5) -0.008(4)
C39 0.226(6) 0.208(5) 0.227(6) 0.004(4) 0.021(5) -0.002(4)
C40 0.226(6) 0.226(5) 0.221(6) 0.009(4) 0.027(5) 0.003(4)
O1 0.243(4) 0.233(4) 0.231(4) 0.009(3) 0.047(3) 0.009(3)
O2 0.261(4) 0.226(4) 0.234(4) 0.000(3) 0.050(3) 0.007(3)
O3 0.253(4) 0.226(4) 0.248(4) 0.011(3) 0.052(3) 0.005(3)
O4 0.261(5) 0.224(4) 0.250(5) 0.013(3) 0.056(4) 0.003(3)
O5 0.236(4) 0.244(4) 0.222(4) 0.004(3) 0.036(3) 0.002(3)
O6 0.229(4) 0.236(4) 0.224(4) 0.000(3) 0.028(3) -0.002(3)
O7 0.233(4) 0.266(5) 0.226(4) 0.002(3) 0.029(3) -0.013(3)
O8 0.242(5) 0.232(4) 0.229(4) 0.004(3) 0.046(3) -0.006(3)
O9 0.241(4) 0.240(4) 0.243(5) 0.003(3) 0.039(4) -0.014(3)
O10 0.235(5) 0.260(5) 0.245(4) 0.022(3) 0.028(4) -0.014(3)
B1 0.243(8) 0.224(7) 0.228(7) 0.004(6) 0.037(6) 0.002(6)
B2 0.249(8) 0.235(7) 0.229(8) 0.017(6) 0.052(6) 0.012(6)
C1A 0.363(15) 0.376(18) 0.323(12) -0.119(12) 0.154(12) -0.141(14)
C2A 0.234(9) 0.95(7) 0.265(11) -0.16(2) 0.044(8) -0.12(2)
C3A 0.75(6) 0.342(19) 0.62(4) -0.19(2) 0.41(4) -0.20(3)
C4A 0.80(7) 0.54(4) 0.61(5) -0.24(4) 0.28(5) -0.20(5)
C11A 0.45(2) 0.246(9) 0.360(16) -0.048(10) -0.133(18) 0.028(11)
C12A 0.322(13) 0.49(3) 0.338(16) 0.165(17) -0.002(11) -0.137(16)
C13A 0.357(15) 0.339(14) 0.237(8) -0.019(8) 0.030(9) -0.015(11)
C14A 0.43(3) 0.42(3) 0.46(3) 0.12(2) 0.20(2) 0.12(2)
C21A 0.268(9) 0.331(14) 0.262(8) 0.007(8) 0.025(7) 0.028(8)
C22A 0.61(4) 0.246(8) 0.236(8) 0.015(6) 0.121(14) 0.117(15)
C23A 0.235(7) 0.41(2) 0.243(8) -0.039(10) 0.019(6) -0.004(10)
C24A 0.39(2) 0.337(16) 0.326(14) -0.029(11) 0.000(13) 0.098(16)
C31A 0.269(10) 0.275(10) 0.350(13) 0.016(9) 0.017(9) -0.003(8)
C32A 0.321(15) 0.41(2) 0.359(16) 0.105(14) -0.051(13) -0.137(14)
C33A 0.41(2) 0.353(17) 0.291(11) -0.010(11) 0.063(13) -0.039(15)
C34A 0.59(5) 0.38(3) 0.80(7) -0.13(3) 0.46(5) -0.14(3)
N1A 0.294(8) 0.241(6) 0.311(8) 0.054(6) -0.047(7) -0.033(5)
C1B 0.344(13) 0.270(9) 0.243(7) 0.000(6) 0.034(8) 0.067(8)
C2B 0.43(2) 0.333(15) 0.263(9) -0.043(9) -0.027(11) 0.103(14)
C3B 0.67(4) 0.38(2) 0.50(3) -0.22(2) -0.28(3) 0.24(2)
C4B 0.82(5) 0.46(3) 0.51(3) -0.24(3) -0.31(4) 0.25(3)
C11B 0.447(19) 0.300(11) 0.270(9) 0.061(8) 0.144(12) 0.118(12)
C12B 0.51(3) 0.308(13) 0.332(13) 0.097(11) 0.206(17) 0.114(15)
C13B 0.74(5) 0.303(14) 0.47(3) 0.111(16) 0.38(3) 0.15(2)
C14B 0.79(6) 0.39(2) 0.44(3) 0.16(2) 0.32(4) 0.20(3)
C21B 0.277(8) 0.240(7) 0.253(7) 0.015(5) 0.060(7) 0.023(6)
C22B 0.407(18) 0.221(8) 0.395(16) 0.037(8) 0.201(16) 0.052(9)
C23B 0.284(10) 0.245(9) 0.44(2) -0.064(10) -0.077(12) 0.021(7)
C24B 0.42(2) 0.347(18) 0.337(15) -0.047(13) -0.027(14) -0.013(16)
C31B 0.276(8) 0.254(7) 0.254(7) 0.006(6) 0.040(6) 0.025(6)
C32B 0.275(10) 0.295(10) 0.296(10) -0.006(8) 0.065(8) -0.012(7)
C33B 0.308(14) 0.331(15) 0.43(2) -0.044(13) 0.141(14) -0.028(12)
C34B 0.299(17) 0.36(2) 0.75(6) 0.04(3) 0.09(3) -0.046(15)
N1B 0.336(10) 0.247(6) 0.253(6) 0.017(5) 0.069(7) 0.058(6)
C1SA 0.376(19) 0.409(19) 0.359(12) 0.134(13) -0.073(13) -0.120(14)
C2SA 0.245(14) 0.46(3) 0.68(3) -0.11(3) 0.01(2) -0.007(15)
C3SA 0.42(2) 0.320(15) 0.383(18) 0.052(12) -0.125(17) -0.003(13)
N1SA 0.265(9) 0.291(9) 0.340(10) 0.063(8) -0.030(8) -0.050(6)
O1SA 0.278(9) 0.357(12) 0.396(13) 0.133(11) 0.033(8) 0.004(7)
C1SB 0.217(11) 0.237(13) 0.298(17) 0.030(11) 0.098(11) 0.028(9)
C2SB 0.31(3) 0.30(3) 0.55(5) 0.18(3) -0.11(3) -0.04(2)
C3SB 0.33(3) 0.233(16) 0.35(3) 0.039(16) 0.05(2) -0.013(16)
N1SB 0.30(2) 0.30(2) 0.39(2) 0.082(17) -0.018(18) 0.019(18)
O1SB 0.33(2) 0.69(5) 0.275(16) -0.01(2) -0.053(15) -0.13(3)

loop_
_atom_type_symbol
_atom_type_description
_atom_type_scat_dispersion_real
_atom_type_scat_dispersion_imag
_atom_type_scat_source
C C 0.0043 0.0021 'International Tables Vol C Tables 4.2.6.8 and 6.1.1.4'
H H 0.0000 0.0000 'International Tables Vol C Tables 4.2.6.8 and 6.1.1.4'
B B 0.0022 0.0009 'International Tables Vol C Tables 4.2.6.8 and 6.1.1.4'
N N 0.0082 0.0043 'International Tables Vol C Tables 4.2.6.8 and 6.1.1.4'
O O 0.0142 0.0079 'International Tables Vol C Tables 4.2.6.8 and 6.1.1.4'

loop_
_geom_angle_atom_site_label_1
_geom_angle_atom_site_label_2
_geom_angle_atom_site_label_3
_geom_angle
_geom_angle_site_symmetry_1
_geom_angle_site_symmetry_3
C2 C1 C10 116.3(8) . .
C2 C1 C11 122.9(7) . .
C10 C1 C11 120.8(8) . .
C1 C2 O1 125.1(8) . .
C1 C2 C3 125.7(8) . .
O1 C2 C3 109.2(7) . .
O2 C3 C4 128.4(8) . .
O2 C3 C2 111.1(8) . .
C4 C3 C2 120.5(8) . .
C3 C4 C5 117.8(8) . .
C3 C4 H1 121.1 . .
C5 C4 H1 121.1 . .
C4 C5 C6 120.8(8) . .
C4 C5 C10 121.8(7) . .
C6 C5 C10 117.3(8) . .
C7 C6 C5 121.7(9) . .
C7 C6 H2 119.1 . .
C5 C6 H2 119.1 . .
C6 C7 C8 120.9(8) . .
C6 C7 H3 119.5 . .
C8 C7 H3 119.5 . .
C9 C8 C7 119.1(8) . .
C9 C8 H4 120.5 . .
C7 C8 H4 120.5 . .
C8 C9 C10 122.2(9) . .
C8 C9 H5 118.9 . .
C10 C9 H5 118.9 . .
C9 C10 C5 118.6(7) . .
C9 C10 C1 123.7(8) . .
C5 C10 C1 117.7(8) . .
C16 C11 C12 117.5(7) . .
C16 C11 C1 123.6(8) . .
C12 C11 C1 118.9(8) . .
C13 C12 C11 119.3(7) . .
C13 C12 H6 120.4 . .
C11 C12 H6 120.4 . .
C14 C13 C12 122.7(8) . .
C14 C13 H7 118.6 . .
C12 C13 H7 118.6 . .
C13 C14 C15 117.0(8) . .
C13 C14 C17 120.7(8) . .
C15 C14 C17 122.1(8) . .
C16 C15 C14 120.5(8) . .
C16 C15 H8 119.8 . .
C14 C15 H8 119.8 . .
C15 C16 C11 122.8(8) . .
C15 C16 H9 118.6 . .
C11 C16 H9 118.6 . .
C18 C17 C26 118.3(8) . .
C18 C17 C14 121.0(8) . .
C26 C17 C14 120.6(8) . .
C17 C18 O3 127.4(8) . .
C17 C18 C19 124.0(8) . .
O3 C18 C19 108.6(7) . .
O4 C19 C20 128.6(8) . .
O4 C19 C18 110.7(7) . .
C20 C19 C18 120.5(8) . .
C19 C20 C21 116.8(8) . .
C19 C20 H10 121.6 . .
C21 C20 H10 121.6 . .
C22 C21 C26 120.0(9) . .
C22 C21 C20 119.0(10) . .
C26 C21 C20 121.0(9) . .
C23 C22 C21 120.5(10) . .
C23 C22 H11 119.7 . .
C21 C22 H11 119.7 . .
C22 C23 C24 119.3(9) . .
C22 C23 H12 120.3 . .
C24 C23 H12 120.3 . .
C25 C24 C23 120.8(9) . .
C25 C24 H13 119.6 . .
C23 C24 H13 119.6 . .
C24 C25 C26 122.1(9) . .
C24 C25 H14 118.9 . .
C26 C25 H14 118.9 . .
C25 C26 C21 117.2(8) . .
C25 C26 C17 123.6(9) . .
C21 C26 C17 119.2(9) . .
O5 C27 C40 127.8(8) . .
O5 C27 C28 111.3(7) . .
C40 C27 C28 120.8(8) . .
O6 C28 C29 128.6(8) . .
O6 C28 C27 109.7(7) . .
C29 C28 C27 121.7(8) . .
C28 C29 C30 118.2(7) . .
C28 C29 H15 120.9 . .
C30 C29 H15 120.9 . .
C29 C30 C39 119.5(7) . .
C29 C30 C31 119.5(8) . .
C39 C30 C31 121.0(8) . .
O7 C31 C32 120.5(8) . .
O7 C31 C30 120.9(8) . .
C32 C31 C30 118.6(8) . .
C37 C32 C33 120.5(8) . .
C37 C32 C31 121.0(8) . .
C33 C32 C31 118.4(8) . .
C34 C33 C32 119.4(8) . .
C34 C33 H16 120.3 . .
C32 C33 H16 120.3 . .
O8 C34 C33 130.2(8) . .
O8 C34 C35 110.1(8) . .
C33 C34 C35 119.7(9) . .
O9 C35 C36 126.3(9) . .
O9 C35 C34 111.1(8) . .
C36 C35 C34 122.6(9) . .
C35 C36 C37 116.8(8) . .
C35 C36 H17 121.6 . .
C37 C36 H17 121.6 . .
C32 C37 C36 120.9(7) . .
C32 C37 C38 121.1(8) . .
C36 C37 C38 117.9(8) . .
O10 C38 C37 122.1(7) . .
O10 C38 C39 118.3(8) . .
C37 C38 C39 119.6(8) . .
C40 C39 C30 122.3(7) . .
C40 C39 C38 119.4(7) . .
C30 C39 C38 118.3(7) . .
C39 C40 C27 117.4(8) . .
C39 C40 H18 121.3 . .
C27 C40 H18 121.3 . .
C2 O1 B1 108.4(6) . .
C3 O2 B1 107.9(6) . .
C18 O3 B2 107.7(6) . 3_656
C19 O4 B2 108.5(6) . 3_656
C27 O5 B1 106.2(6) . .
C28 O6 B1 108.3(6) . .
C34 O8 B2 107.3(7) . .
C35 O9 B2 106.0(7) . .
O1 B1 O6 113.9(8) . .
O1 B1 O5 111.5(7) . .
O6 B1 O5 104.5(7) . .
O1 B1 O2 103.4(7) . .
O6 B1 O2 113.4(7) . .
O5 B1 O2 110.3(7) . .
O4 B2 O9 113.4(8) 3_656 .
O4 B2 O8 113.3(8) 3_656 .
O9 B2 O8 105.4(7) . .
O4 B2 O3 103.8(6) 3_656 3_656
O9 B2 O3 112.1(8) . 3_656
O8 B2 O3 108.8(8) . 3_656
N1A C1A C2A 141.5(15) . .
N1A C1A H37 101.6 . .
C2A C1A H37 101.6 . .
N1A C1A H38 101.6 . .
C2A C1A H38 101.6 . .
H37 C1A H38 104.6 . .
C3A C2A C1A 117.5(16) . .
C3A C2A H39 107.9 . .
C1A C2A H39 107.9 . .
C3A C2A H40 107.9 . .
C1A C2A H40 107.9 . .
H39 C2A H40 107.2 . .
C2A C3A C4A 95(3) . .
C2A C3A H41 112.8 . .
C4A C3A H41 112.8 . .
C2A C3A H42 112.8 . .
C4A C3A H42 112.8 . .
H41 C3A H42 110.2 . .
C3A C4A H134 109.5 . .
C3A C4A H135 109.5 . .
H134 C4A H135 109.5 . .
C3A C4A H136 109.5 . .
H134 C4A H136 109.5 . .
H135 C4A H136 109.5 . .
N1A C11A C12A 103.0(13) . .
N1A C11A H19 111.2 . .
C12A C11A H19 111.2 . .
N1A C11A H20 111.2 . .
C12A C11A H20 111.2 . .
H19 C11A H20 109.1 . .
C13A C12A C11A 97.7(11) . .
C13A C12A H21 112.2 . .
C11A C12A H21 112.2 . .
C13A C12A H22 112.2 . .
C11A C12A H22 112.2 . .
H21 C12A H22 109.8 . .
C14A C13A C12A 95.1(17) . .
C14A C13A H23 112.7 . .
C12A C13A H23 112.7 . .
C14A C13A H24 112.7 . .
C12A C13A H24 112.7 . .
H23 C13A H24 110.2 . .
C13A C14A H25 109.5 . .
C13A C14A H26 109.5 . .
H25 C14A H26 109.5 . .
C13A C14A H27 109.5 . .
H25 C14A H27 109.5 . .
H26 C14A H27 109.5 . .
C22A C21A N1A 116.8(16) . .
C22A C21A H28 108.1 . .
N1A C21A H28 108.1 . .
C22A C21A H29 108.1 . .
N1A C21A H29 108.1 . .
H28 C21A H29 107.3 . .
C21A C22A C23A 125.1(19) . .
C21A C22A H30 106.0 . .
C23A C22A H30 106.0 . .
C21A C22A H31 106.0 . .
C23A C22A H31 106.0 . .
H30 C22A H31 106.3 . .
C24A C23A C22A 131.5(18) . .
C24A C23A H32 104.4 . .
C22A C23A H32 104.4 . .
C24A C23A H33 104.4 . .
C22A C23A H33 104.4 . .
H32 C23A H33 105.6 . .
C23A C24A H34 109.5 . .
C23A C24A H35 109.5 . .
H34 C24A H35 109.5 . .
C23A C24A H36 109.5 . .
H34 C24A H36 109.5 . .
H35 C24A H36 109.5 . .
C32A C31A N1A 116.1(12) . .
C32A C31A H46 108.3 . .
N1A C31A H46 108.3 . .
C32A C31A H47 108.3 . .
N1A C31A H47 108.3 . .
H46 C31A H47 107.4 . .
C31A C32A C33A 115.7(15) . .
C31A C32A H48 108.3 . .
C33A C32A H48 108.3 . .
C31A C32A H49 108.3 . .
C33A C32A H49 108.3 . .
H48 C32A H49 107.4 . .
C34A C33A C32A 100.9(14) . .
C34A C33A H50 111.6 . .
C32A C33A H50 111.6 . .
C34A C33A H51 111.6 . .
C32A C33A H51 111.6 . .
H50 C33A H51 109.4 . .
C33A C34A H131 109.5 . .
C33A C34A H132 109.5 . .
H131 C34A H132 109.5 . .
C33A C34A H133 109.5 . .
H131 C34A H133 109.5 . .
H132 C34A H133 109.5 . .
C11A N1A C21A 121.5(12) . .
C11A N1A C1A 115.1(9) . .
C21A N1A C1A 102.5(10) . .
C11A N1A C31A 104.7(11) . .
C21A N1A C31A 108.3(9) . .
C1A N1A C31A 103.3(9) . .
C2B C1B N1B 114.9(10) . .
C2B C1B H55 108.5 . .
N1B C1B H55 108.5 . .
C2B C1B H56 108.5 . .
N1B C1B H56 108.5 . .
H55 C1B H56 107.5 . .
C1B C2B C3B 108.0(12) . .
C1B C2B H57 110.1 . .
C3B C2B H57 110.1 . .
C1B C2B H58 110.1 . .
C3B C2B H58 110.1 . .
H57 C2B H58 108.4 . .
C4B C3B C2B 110.6(16) . .
C4B C3B H59 109.5 . .
C2B C3B H59 109.5 . .
C4B C3B H60 109.5 . .
C2B C3B H60 109.5 . .
H59 C3B H60 108.1 . .
C3B C4B H128 109.5 . .
C3B C4B H129 109.5 . .
H128 C4B H129 109.5 . .
C3B C4B H130 109.5 . .
H128 C4B H130 109.5 . .
H129 C4B H130 109.5 . .
N1B C11B C12B 117.4(10) . .
N1B C11B H64 107.9 . .
C12B C11B H64 107.9 . .
N1B C11B H65 107.9 . .
C12B C11B H65 107.9 . .
H64 C11B H65 107.2 . .
C11B C12B C13B 107.2(15) . .
C11B C12B H66 110.3 . .
C13B C12B H66 110.3 . .
C11B C12B H67 110.3 . .
C13B C12B H67 110.3 . .
H66 C12B H67 108.5 . .
C14B C13B C12B 118(2) . .
C14B C13B H68 107.9 . .
C12B C13B H68 107.9 . .
C14B C13B H69 107.9 . .
C12B C13B H69 107.9 . .
H68 C13B H69 107.2 . .
C13B C14B H88 109.5 . .
C13B C14B H89 109.5 . .
H88 C14B H89 109.5 . .
C13B C14B H90 109.5 . .
H88 C14B H90 109.5 . .
H89 C14B H90 109.5 . .
N1B C21B C22B 120.2(10) . .
N1B C21B H73 107.3 . .
C22B C21B H73 107.3 . .
N1B C21B H74 107.3 . .
C22B C21B H74 107.3 . .
H73 C21B H74 106.9 . .
C21B C22B C23B 110.5(9) . .
C21B C22B H75 109.5 . .
C23B C22B H75 109.5 . .
C21B C22B H76 109.5 . .
C23B C22B H76 109.5 . .
H75 C22B H76 108.1 . .
C24B C23B C22B 107.6(13) . .
C24B C23B H77 110.2 . .
C22B C23B H77 110.2 . .
C24B C23B H78 110.2 . .
C22B C23B H78 110.2 . .
H77 C23B H78 108.5 . .
C23B C24B H91 109.5 . .
C23B C24B H92 109.5 . .
H91 C24B H92 109.5 . .
C23B C24B H93 109.5 . .
H91 C24B H93 109.5 . .
H92 C24B H93 109.5 . .
C32B C31B N1B 116.8(9) . .
C32B C31B H79 108.1 . .
N1B C31B H79 108.1 . .
C32B C31B H80 108.1 . .
N1B C31B H80 108.1 . .
H79 C31B H80 107.3 . .
C31B C32B C33B 108.7(13) . .
C31B C32B H81 110.0 . .
C33B C32B H81 110.0 . .
C31B C32B H82 110.0 . .
C33B C32B H82 110.0 . .
H81 C32B H82 108.3 . .
C34B C33B C32B 116.8(19) . .
C34B C33B H83 108.1 . .
C32B C33B H83 108.1 . .
C34B C33B H84 108.1 . .
C32B C33B H84 108.1 . .
H83 C33B H84 107.3 . .
C33B C34B H94 109.5 . .
C33B C34B H95 109.5 . .
H94 C34B H95 109.5 . .
C33B C34B H96 109.5 . .
H94 C34B H96 109.5 . .
H95 C34B H96 109.5 . .
C11B N1B C31B 108.5(9) . .
C11B N1B C21B 109.7(12) . .
C31B N1B C21B 112.1(8) . .
C11B N1B C1B 112.1(8) . .
C31B N1B C1B 108.8(10) . .
C21B N1B C1B 105.7(8) . .
O1SA C1SA N1SA 127(2) . .
O1SA C1SA H111 116.3 . .
N1SA C1SA H111 116.3 . .
N1SA C2SA H112 109.5 . .
N1SA C2SA H113 109.5 . .
H112 C2SA H113 109.5 . .
N1SA C2SA H114 109.5 . .
H112 C2SA H114 109.5 . .
H113 C2SA H114 109.5 . .
N1SA C3SA H115 109.5 . .
N1SA C3SA H116 109.5 . .
H115 C3SA H116 109.5 . .
N1SA C3SA H117 109.5 . .
H115 C3SA H117 109.5 . .
H116 C3SA H117 109.5 . .
C1SA N1SA C2SA 122.3(16) . .
C1SA N1SA C3SA 115.3(15) . .
C2SA N1SA C3SA 122.3(17) . .
O1SB C1SB N1SB 110(2) . .
O1SB C1SB H121 125.2 . .
N1SB C1SB H121 125.2 . .
N1SB C2SB H122 109.5 . .
N1SB C2SB H123 109.5 . .
H122 C2SB H123 109.5 . .
N1SB C2SB H124 109.5 . .
H122 C2SB H124 109.5 . .
H123 C2SB H124 109.5 . .
N1SB C3SB H125 109.5 . .
N1SB C3SB H126 109.5 . .
H125 C3SB H126 109.5 . .
N1SB C3SB H127 109.5 . .
H125 C3SB H127 109.5 . .
H126 C3SB H127 109.5 . .
C1SB N1SB C3SB 116(2) . .
C1SB N1SB C2SB 120(2) . .
C3SB N1SB C2SB 117(2) . .

loop_
_geom_bond_atom_site_label_1
_geom_bond_atom_site_label_2
_geom_bond_distance
_geom_bond_site_symmetry_2
C1 C2 1.348(11) .
C1 C10 1.465(12) .
C1 C11 1.489(12) .
C2 O1 1.366(9) .
C2 C3 1.402(12) .
C3 O2 1.333(9) .
C3 C4 1.365(12) .
C4 C5 1.418(11) .
C4 H1 0.9300 .
C5 C6 1.427(12) .
C5 C10 1.451(12) .
C6 C7 1.331(12) .
C6 H2 0.9300 .
C7 C8 1.413(13) .
C7 H3 0.9300 .
C8 C9 1.376(12) .
C8 H4 0.9300 .
C9 C10 1.378(11) .
C9 H5 0.9300 .
C11 C16 1.375(11) .
C11 C12 1.406(11) .
C12 C13 1.383(11) .
C12 H6 0.9300 .
C13 C14 1.383(12) .
C13 H7 0.9300 .
C14 C15 1.394(12) .
C14 C17 1.523(12) .
C15 C16 1.368(12) .
C15 H8 0.9300 .
C16 H9 0.9300 .
C17 C18 1.333(12) .
C17 C26 1.427(12) .
C18 O3 1.357(10) .
C18 C19 1.422(12) .
C19 O4 1.340(10) .
C19 C20 1.368(12) .
C20 C21 1.461(13) .
C20 H10 0.9300 .
C21 C22 1.407(13) .
C21 C26 1.416(13) .
C22 C23 1.363(14) .
C22 H11 0.9300 .
C23 C24 1.404(14) .
C23 H12 0.9300 .
C24 C25 1.343(13) .
C24 H13 0.9300 .
C25 C26 1.402(13) .
C25 H14 0.9300 .
C27 O5 1.348(9) .
C27 C40 1.396(12) .
C27 C28 1.413(11) .
C28 O6 1.338(9) .
C28 C29 1.369(11) .
C29 C30 1.396(11) .
C29 H15 0.9300 .
C30 C39 1.431(11) .
C30 C31 1.481(12) .
C31 O7 1.227(9) .
C31 C32 1.471(12) .
C32 C37 1.400(11) .
C32 C33 1.410(11) .
C33 C34 1.365(12) .
C33 H16 0.9300 .
C34 O8 1.333(10) .
C34 C35 1.406(12) .
C35 O9 1.359(10) .
C35 C36 1.399(12) .
C36 C37 1.404(11) .
C36 H17 0.9300 .
C37 C38 1.456(11) .
C38 O10 1.230(9) .
C38 C39 1.505(11) .
C39 C40 1.368(10) .
C40 H18 0.9300 .
O1 B1 1.469(12) .
O2 B1 1.501(12) .
O3 B2 1.501(12) 3_656
O4 B2 1.458(12) 3_656
O5 B1 1.499(12) .
O6 B1 1.477(12) .
O8 B2 1.487(12) .
O9 B2 1.471(12) .
B2 O4 1.458(12) 3_656
B2 O3 1.501(12) 3_656
C1A N1A 1.564(15) .
C1A C2A 1.65(2) .
C1A H37 0.9700 .
C1A H38 0.9700 .
C2A C3A 1.59(4) .
C2A H39 0.9700 .
C2A H40 0.9700 .
C3A C4A 1.72(4) .
C3A H41 0.9700 .
C3A H42 0.9700 .
C4A H134 0.9600 .
C4A H135 0.9600 .
C4A H136 0.9600 .
C11A N1A 1.461(14) .
C11A C12A 1.69(2) .
C11A H19 0.9700 .
C11A H20 0.9700 .
C12A C13A 1.60(2) .
C12A H21 0.9700 .
C12A H22 0.9700 .
C13A C14A 1.52(2) .
C13A H23 0.9700 .
C13A H24 0.9700 .
C14A H25 0.9600 .
C14A H26 0.9600 .
C14A H27 0.9600 .
C21A C22A 1.383(16) .
C21A N1A 1.475(15) .
C21A H28 0.9700 .
C21A H29 0.9700 .
C22A C23A 1.53(2) .
C22A H30 0.9700 .
C22A H31 0.9700 .
C23A C24A 1.33(2) .
C23A H32 0.9700 .
C23A H33 0.9700 .
C24A H34 0.9600 .
C24A H35 0.9600 .
C24A H36 0.9600 .
C31A C32A 1.341(19) .
C31A N1A 1.623(17) .
C31A H46 0.9700 .
C31A H47 0.9700 .
C32A C33A 1.65(2) .
C32A H48 0.9700 .
C32A H49 0.9700 .
C33A C34A 1.56(3) .
C33A H50 0.9700 .
C33A H51 0.9700 .
C34A H131 0.9600 .
C34A H132 0.9600 .
C34A H133 0.9600 .
C1B C2B 1.50(2) .
C1B N1B 1.548(15) .
C1B H55 0.9700 .
C1B H56 0.9700 .
C2B C3B 1.52(2) .
C2B H57 0.9700 .
C2B H58 0.9700 .
C3B C4B 1.49(3) .
C3B H59 0.9700 .
C3B H60 0.9700 .
C4B H128 0.9600 .
C4B H129 0.9600 .
C4B H130 0.9600 .
C11B N1B 1.497(13) .
C11B C12B 1.50(2) .
C11B H64 0.9700 .
C11B H65 0.9700 .
C12B C13B 1.57(2) .
C12B H66 0.9700 .
C12B H67 0.9700 .
C13B C14B 1.28(3) .
C13B H68 0.9700 .
C13B H69 0.9700 .
C14B H88 0.9600 .
C14B H89 0.9600 .
C14B H90 0.9600 .
C21B N1B 1.516(15) .
C21B C22B 1.613(18) .
C21B H73 0.9700 .
C21B H74 0.9700 .
C22B C23B 1.63(2) .
C22B H75 0.9700 .
C22B H76 0.9700 .
C23B C24B 1.53(2) .
C23B H77 0.9700 .
C23B H78 0.9700 .
C24B H91 0.9600 .
C24B H92 0.9600 .
C24B H93 0.9600 .
C31B C32B 1.505(15) .
C31B N1B 1.513(13) .
C31B H79 0.9700 .
C31B H80 0.9700 .
C32B C33B 1.526(19) .
C32B H81 0.9700 .
C32B H82 0.9700 .
C33B C34B 1.38(3) .
C33B H83 0.9700 .
C33B H84 0.9700 .
C34B H94 0.9600 .
C34B H95 0.9600 .
C34B H96 0.9600 .
C1SA O1SA 1.139(14) .
C1SA N1SA 1.335(14) .
C1SA H111 0.9300 .
C2SA N1SA 1.415(14) .
C2SA H112 0.9600 .
C2SA H113 0.9600 .
C2SA H114 0.9600 .
C3SA N1SA 1.417(14) .
C3SA H115 0.9600 .
C3SA H116 0.9600 .
C3SA H117 0.9600 .
C1SB O1SB 1.167(19) .
C1SB N1SB 1.38(2) .
C1SB H121 0.9300 .
C2SB N1SB 1.429(16) .
C2SB H122 0.9600 .
C2SB H123 0.9600 .
C2SB H124 0.9600 .
C3SB N1SB 1.42(2) .
C3SB H125 0.9600 .
C3SB H126 0.9600 .
C3SB H127 0.9600 .

loop_
_geom_torsion_atom_site_label_1
_geom_torsion_atom_site_label_2
_geom_torsion_atom_site_label_3
_geom_torsion_atom_site_label_4
_geom_torsion
_geom_torsion_site_symmetry_4
C10 C1 C2 O1 178.8(7) .
C11 C1 C2 O1 0.7(13) .
C10 C1 C2 C3 -4.8(12) .
C11 C1 C2 C3 177.0(7) .
C1 C2 C3 O2 -177.1(8) .
O1 C2 C3 O2 -0.3(9) .
C1 C2 C3 C4 2.1(13) .
O1 C2 C3 C4 178.9(7) .
O2 C3 C4 C5 179.5(7) .
C2 C3 C4 C5 0.5(12) .
C3 C4 C5 C6 178.4(7) .
C3 C4 C5 C10 0.1(12) .
C4 C5 C6 C7 -178.9(8) .
C10 C5 C6 C7 -0.5(13) .
C5 C6 C7 C8 2.2(15) .
C6 C7 C8 C9 -2.0(14) .
C7 C8 C9 C10 0.1(14) .
C8 C9 C10 C5 1.6(13) .
C8 C9 C10 C1 -178.6(8) .
C4 C5 C10 C9 177.0(7) .
C6 C5 C10 C9 -1.4(11) .
C4 C5 C10 C1 -2.8(11) .
C6 C5 C10 C1 178.8(7) .
C2 C1 C10 C9 -174.9(8) .
C11 C1 C10 C9 3.3(12) .
C2 C1 C10 C5 5.0(11) .
C11 C1 C10 C5 -176.8(7) .
C2 C1 C11 C16 -130.7(9) .
C10 C1 C11 C16 51.2(11) .
C2 C1 C11 C12 48.2(11) .
C10 C1 C11 C12 -129.9(8) .
C16 C11 C12 C13 -0.8(11) .
C1 C11 C12 C13 -179.8(7) .
C11 C12 C13 C14 -3.2(12) .
C12 C13 C14 C15 5.3(12) .
C12 C13 C14 C17 -178.5(8) .
C13 C14 C15 C16 -3.7(12) .
C17 C14 C15 C16 -179.8(8) .
C14 C15 C16 C11 -0.2(13) .
C12 C11 C16 C15 2.4(12) .
C1 C11 C16 C15 -178.6(8) .
C13 C14 C17 C18 -57.3(12) .
C15 C14 C17 C18 118.7(9) .
C13 C14 C17 C26 118.6(9) .
C15 C14 C17 C26 -65.4(11) .
C26 C17 C18 O3 -176.5(8) .
C14 C17 C18 O3 -0.5(14) .
C26 C17 C18 C19 5.6(13) .
C14 C17 C18 C19 -178.4(8) .
C17 C18 C19 O4 179.2(8) .
O3 C18 C19 O4 0.9(10) .
C17 C18 C19 C20 -4.4(14) .
O3 C18 C19 C20 177.3(8) .
O4 C19 C20 C21 176.4(8) .
C18 C19 C20 C21 0.8(13) .
C19 C20 C21 C22 -177.1(8) .
C19 C20 C21 C26 1.3(13) .
C26 C21 C22 C23 0.8(15) .
C20 C21 C22 C23 179.2(9) .
C21 C22 C23 C24 -1.6(16) .
C22 C23 C24 C25 0.6(16) .
C23 C24 C25 C26 1.2(15) .
C24 C25 C26 C21 -2.0(14) .
C24 C25 C26 C17 -179.1(9) .
C22 C21 C26 C25 1.0(13) .
C20 C21 C26 C25 -177.4(8) .
C22 C21 C26 C17 178.3(8) .
C20 C21 C26 C17 -0.1(13) .
C18 C17 C26 C25 173.9(8) .
C14 C17 C26 C25 -2.1(13) .
C18 C17 C26 C21 -3.2(13) .
C14 C17 C26 C21 -179.2(8) .
O5 C27 C28 O6 -0.9(9) .
C40 C27 C28 O6 -176.3(7) .
O5 C27 C28 C29 180.0(7) .
C40 C27 C28 C29 4.5(11) .
O6 C28 C29 C30 176.9(7) .
C27 C28 C29 C30 -4.1(11) .
C28 C29 C30 C39 1.6(11) .
C28 C29 C30 C31 -178.2(7) .
C29 C30 C31 O7 -7.2(12) .
C39 C30 C31 O7 173.1(7) .
C29 C30 C31 C32 174.6(7) .
C39 C30 C31 C32 -5.2(11) .
O7 C31 C32 C37 -174.1(7) .
C30 C31 C32 C37 4.2(11) .
O7 C31 C32 C33 9.5(12) .
C30 C31 C32 C33 -172.2(7) .
C37 C32 C33 C34 2.6(11) .
C31 C32 C33 C34 179.0(7) .
C32 C33 C34 O8 178.5(7) .
C32 C33 C34 C35 -0.4(12) .
O8 C34 C35 O9 -1.1(9) .
C33 C34 C35 O9 178.0(7) .
O8 C34 C35 C36 179.8(7) .
C33 C34 C35 C36 -1.0(12) .
O9 C35 C36 C37 -178.6(7) .
C34 C35 C36 C37 0.3(11) .
C33 C32 C37 C36 -3.4(11) .
C31 C32 C37 C36 -179.7(7) .
C33 C32 C37 C38 176.6(7) .
C31 C32 C37 C38 0.3(11) .
C35 C36 C37 C32 1.9(11) .
C35 C36 C37 C38 -178.1(6) .
C32 C37 C38 O10 176.9(7) .
C36 C37 C38 O10 -3.1(12) .
C32 C37 C38 C39 -3.8(11) .
C36 C37 C38 C39 176.2(6) .
C29 C30 C39 C40 0.6(11) .
C31 C30 C39 C40 -179.6(7) .
C29 C30 C39 C38 -178.0(7) .
C31 C30 C39 C38 1.8(10) .
O10 C38 C39 C40 3.5(11) .
C37 C38 C39 C40 -175.9(7) .
O10 C38 C39 C30 -177.9(7) .
C37 C38 C39 C30 2.7(10) .
C30 C39 C40 C27 -0.2(11) .
C38 C39 C40 C27 178.3(7) .
O5 C27 C40 C39 -176.9(7) .
C28 C27 C40 C39 -2.2(11) .
C1 C2 O1 B1 175.1(8) .
C3 C2 O1 B1 -1.7(9) .
C4 C3 O2 B1 -177.1(9) .
C2 C3 O2 B1 2.1(9) .
C17 C18 O3 B2 176.1(9) 3_656
C19 C18 O3 B2 -5.7(9) 3_656
C20 C19 O4 B2 -171.5(9) 3_656
C18 C19 O4 B2 4.4(10) 3_656
C40 C27 O5 B1 175.2(8) .
C28 C27 O5 B1 0.1(8) .
C29 C28 O6 B1 -179.7(8) .
C27 C28 O6 B1 1.2(8) .
C33 C34 O8 B2 -176.5(9) .
C35 C34 O8 B2 2.6(9) .
C36 C35 O9 B2 178.1(8) .
C34 C35 O9 B2 -0.8(9) .
C2 O1 B1 O6 -120.7(7) .
C2 O1 B1 O5 121.3(7) .
C2 O1 B1 O2 2.8(9) .
C28 O6 B1 O1 -123.0(7) .
C28 O6 B1 O5 -1.1(8) .
C28 O6 B1 O2 119.1(8) .
C27 O5 B1 O1 124.1(7) .
C27 O5 B1 O6 0.6(8) .
C27 O5 B1 O2 -121.6(7) .
C3 O2 B1 O1 -2.9(9) .
C3 O2 B1 O6 120.9(8) .
C3 O2 B1 O5 -122.2(7) .
C35 O9 B2 O4 126.9(7) 3_656
C35 O9 B2 O8 2.3(9) .
C35 O9 B2 O3 -116.0(7) 3_656
C34 O8 B2 O4 -127.6(7) 3_656
C34 O8 B2 O9 -3.0(9) .
C34 O8 B2 O3 117.4(7) 3_656
N1A C1A C2A C3A 167(2) .
C1A C2A C3A C4A 173.1(19) .
N1A C11A C12A C13A 177.2(11) .
C11A C12A C13A C14A 171.7(13) .
N1A C21A C22A C23A -178.9(11) .
C21A C22A C23A C24A -178.0(16) .
N1A C31A C32A C33A 169.4(14) .
C31A C32A C33A C34A 115(3) .
C12A C11A N1A C21A 40.8(15) .
C12A C11A N1A C1A -83.7(13) .
C12A C11A N1A C31A 163.6(10) .
C22A C21A N1A C11A 51.5(16) .
C22A C21A N1A C1A -178.4(10) .
C22A C21A N1A C31A -69.6(14) .
C2A C1A N1A C11A -155.4(18) .
C2A C1A N1A C21A 70.6(18) .
C2A C1A N1A C31A -41.9(19) .
C32A C31A N1A C11A 48.6(18) .
C32A C31A N1A C21A 179.6(16) .
C32A C31A N1A C1A -72.3(18) .
N1B C1B C2B C3B -172(2) .
C1B C2B C3B C4B -177(3) .
N1B C11B C12B C13B -168.8(17) .
C11B C12B C13B C14B 170(3) .
N1B C21B C22B C23B -162.7(12) .
C21B C22B C23B C24B -169.7(13) .
N1B C31B C32B C33B 177.5(12) .
C31B C32B C33B C34B -163(2) .
C12B C11B N1B C31B 179.0(15) .
C12B C11B N1B C21B -58.3(17) .
C12B C11B N1B C1B 59(2) .
C32B C31B N1B C11B 178.6(12) .
C32B C31B N1B C21B 57.3(12) .
C32B C31B N1B C1B -59.2(12) .
C22B C21B N1B C11B -54.1(11) .
C22B C21B N1B C31B 66.5(11) .
C22B C21B N1B C1B -175.2(9) .
C2B C1B N1B C11B 58.5(18) .
C2B C1B N1B C31B -61.5(15) .
C2B C1B N1B C21B 178.0(13) .
O1SA C1SA N1SA C2SA 3(3) .
O1SA C1SA N1SA C3SA -179.9(19) .
O1SB C1SB N1SB C3SB -167(2) .
O1SB C1SB N1SB C2SB -17(4) .
